data_2004334
loop_
_publ_author_name
'Laknifli, A.'
'Pierrot, M.'
'Chanon, F.'
'Chanon, M.'

_publ_section_title
;
 5-<i>tert</i>-Butylthiazolidine-2-thione and
 5-Phenylthiazolidine-2-thione
;
_journal_issue 1
_journal_name_full 'Acta Crystallographica Section C'
_journal_page_first 215
_journal_page_last 218
_journal_paper_doi 10.1107/S0108270195010699
_journal_volume 52
_journal_year 1996
_chemical_formula_sum 'C7 H13 N S2'
_chemical_formula_weight 175.32
_space_group_IT_number 14
_symmetry_cell_setting monoclinic
_symmetry_space_group_name_Hall '-P 2ybc'
_symmetry_space_group_name_H-M 'P 1 21/c 1'
_atom_type_scat_source IntTabIV
_cell_angle_alpha 90
_cell_angle_beta 113.48(5)
_cell_angle_gamma 90
_cell_formula_units_Z 4
_cell_length_a 12.848(4)
_cell_length_b 6.356(3)
_cell_length_c 12.391(4)
_cell_measurement_reflns_used 25
_cell_measurement_temperature 293
_cell_measurement_theta_max 16
_cell_measurement_theta_min 14
_cell_volume 928.1(7)
_diffrn_measurement_device 'Enraf-Nonius CAD-4'
_diffrn_measurement_method '\q/2\q scans'
_diffrn_radiation_type MoK\a
_diffrn_radiation_wavelength 0.71073
_diffrn_reflns_av_R_equivalents 0.027
_diffrn_reflns_limit_h_max 15
_diffrn_reflns_limit_h_min 0
_diffrn_reflns_limit_k_max 7
_diffrn_reflns_limit_k_min 0
_diffrn_reflns_limit_l_max 14
_diffrn_reflns_limit_l_min -14
_diffrn_reflns_number 1877
_diffrn_reflns_theta_max 25
_diffrn_standards_decay_% 1.3
_diffrn_standards_interval_time 3600
_diffrn_standards_number 3
_exptl_absorpt_coefficient_mu 0.485
_exptl_absorpt_correction_type none
_exptl_crystal_colour colourless
_exptl_crystal_density_diffrn 1.255
_exptl_crystal_density_method none
_exptl_crystal_description 'rectangular prism'
_exptl_crystal_size_max 0.6
_exptl_crystal_size_mid 0.4
_exptl_crystal_size_min 0.2
_refine_diff_density_max 0.528
_refine_diff_density_min -0.536
_refine_ls_extinction_method none
_refine_ls_goodness_of_fit_obs 0.91
_refine_ls_hydrogen_treatment noref
_refine_ls_number_parameters 91
_refine_ls_number_reflns 1068
_refine_ls_R_factor_obs 0.050
_refine_ls_shift/esd_max 0.02
_refine_ls_structure_factor_coef F
_refine_ls_weighting_details w=1/\s^2^(F)
_refine_ls_weighting_scheme calc
_refine_ls_wR_factor_obs 0.0486
_reflns_number_observed 1068
_reflns_number_total 1408
_reflns_observed_criterion I>3\s(I)
_cod_data_source_file ab1284.cif
_cod_data_source_block I
_cod_depositor_comments
;
The following automatic conversions were performed:

'_refine_ls_weighting_scheme' value ' w=1/\s^2^(F)' was changed to
'calc'. New tag '_refine_ls_weighting_details' was created. The value
of the new tag was set to 'w=1/\s^2^(F)'.

Automatic conversion script
Id: cif_fix_values 3143 2015-03-26 13:38:13Z robertas 
;
_cod_original_cell_volume 928.0(10)
_cod_original_sg_symbol_H-M 'P 21/c'
_cod_database_code 2004334

loop_
_symmetry_equiv_pos_as_xyz
x,y,z
x,1/2-y,1/2+z
-x,-y,-z
-x,1/2+y,1/2-z

loop_
_atom_site_label
_atom_site_fract_x
_atom_site_fract_y
_atom_site_fract_z
_atom_site_B_iso_or_equiv
S1 0.2574(1) 0.1576(2) 0.1137(1) 5.75(3)
S2 0.4161(1) 0.2956(2) 0.0082(1) 4.90(3)
C4 0.3570(3) -0.2151(7) 0.1599(4) 4.1(1)
C51 0.1801(3) -0.1793(7) 0.2091(3) 3.84(9)
C511 0.2179(4) -0.3585(8) 0.2977(4) 5.8(1)
N3 0.4152(3) -0.0745(6) 0.1099(3) 3.79(8)
C2 0.3719(3) 0.1145(7) 0.0768(3) 3.52(9)
C5 0.2873(3) -0.0788(7) 0.2068(3) 3.66(9)
C512 0.1187(4) -0.0151(9) 0.2523(4) 6.1(1)
C513 0.0998(4) -0.262(1) 0.0907(5) 6.4(2)
H5 0.3320 -0.0429 0.3046 4
H3 0.4804 -0.1250 0.0839 4
H11 0.1533 -0.4282 0.3029 4
H12 0.2603 -0.4606 0.2760 4
H13 0.2642 -0.3068 0.3748 4
H21 0.0518 -0.0679 0.2566 4
H22 0.1685 0.0323 0.3316 4
H23 0.1008 0.1077 0.2034 4
H31 0.0327 -0.3253 0.0932 4
H32 0.0748 -0.1526 0.0317 4
H33 0.1356 -0.3689 0.0608 4
H41 0.4097 -0.3001 0.2206 4
H42 0.3072 -0.3095 0.0999 4

loop_
_geom_angle_atom_site_label_1
_geom_angle_atom_site_label_2
_geom_angle_atom_site_label_3
_geom_angle
_geom_angle_publ_flag
C2 S1 C5 92.8(2) no
S1 C2 S2 121.8(2) no
S2 C2 N3 127.1(4) no
C2 N3 C4 117.9(4) no
N3 C4 C5 107.1(4) no
C4 C5 S1 103.5(3) no
C511 C51 C5 107.1(3) no
C511 C51 C512 108.6(4) no
C511 C51 C513 109.8(4) no
C5 C51 C512 108.4(4) no
C5 C51 C513 113.5(4) no
C512 C51 C513 109.2(4) no
S1 C2 N3 111.1(3) no
S1 C5 C51 112.8(3) no
C4 C5 C51 116.2(4) no

loop_
_geom_bond_atom_site_label_1
_geom_bond_atom_site_label_2
_geom_bond_distance
_geom_bond_publ_flag
S1 C2 1.727(5) no
S1 C5 1.839(4) no
S2 C2 1.660(5) no
N3 C2 1.319(5) no
N3 C4 1.452(6) no
C4 C5 1.518(7) no
C51 C511 1.521(7) no
C51 C5 1.530(6) no
C51 C512 1.528(8) no
C51 C513 1.512(6) no
